data_4332918
loop_
_publ_author_name
'Zhang, Qian-Feng'
'Ding, Jihai'
'Yu, Zhan'
'Song, Yinglin'
'Rothenberger, Alexander'
'Fenske, Dieter'
'Leung, Wa-Hung'

_publ_section_title
;
 Syntheses, Structures, and Nonlinear Optical Properties of
 Heteroselenometallic W&#x2212;Se&#x2212;Ag Cluster Compounds Containing
 Phosphine Ligands
;
_journal_issue 21
_journal_name_full 'Inorganic Chemistry'
_journal_page_first 8638
_journal_page_last 8647
_journal_paper_doi 10.1021/ic0610839
_journal_volume 45
_journal_year 2006
_chemical_formula_sum 'C51 H49 Ag3 I N3 O P4 Se4 W'
_chemical_formula_weight 1794.01
_chemical_name_systematic
; 
 ? 
;
_space_group_IT_number 14
_symmetry_cell_setting monoclinic
_symmetry_space_group_name_Hall '-P 2ybc'
_symmetry_space_group_name_H-M 'P 1 21/c 1'
_atom_sites_solution_hydrogens geom
_atom_sites_solution_primary direct
_atom_sites_solution_secondary difmap
_audit_creation_method SHELXL-97
_cell_angle_alpha 90.00
_cell_angle_beta 98.84(3)
_cell_angle_gamma 90.00
_cell_formula_units_Z 4
_cell_length_a 18.553(4)
_cell_length_b 14.078(3)
_cell_length_c 21.755(4)
_cell_measurement_reflns_used 3944
_cell_measurement_temperature 120(2)
_cell_measurement_theta_max 27.01
_cell_measurement_theta_min 1.69
_cell_volume 5615(2)
_computing_cell_refinement 'stoe winexpose'
_computing_data_collection 'stoe winexpose'
_computing_data_reduction 'stoe winexpose'
_computing_molecular_graphics 'SHELXL-97 (Sheldrick, 1997)'
_computing_publication_material 'SHELXL-97 (Sheldrick, 1997)'
_computing_structure_refinement 'SHELXL-97 (Sheldrick, 1997)'
_computing_structure_solution 'SHELXS-97 (Sheldrick, 1990)'
_diffrn_ambient_temperature 120(2)
_diffrn_measured_fraction_theta_full 0.894
_diffrn_measured_fraction_theta_max 0.894
_diffrn_measurement_device_type 'stoe stad'
_diffrn_measurement_method 'area detector'
_diffrn_radiation_monochromator graphite
_diffrn_radiation_source 'fine-focus sealed tube'
_diffrn_radiation_type MoK\a
_diffrn_radiation_wavelength 0.71073
_diffrn_reflns_av_R_equivalents 0.0589
_diffrn_reflns_av_sigmaI/netI 0.0542
_diffrn_reflns_limit_h_max 23
_diffrn_reflns_limit_h_min -18
_diffrn_reflns_limit_k_max 14
_diffrn_reflns_limit_k_min -18
_diffrn_reflns_limit_l_max 27
_diffrn_reflns_limit_l_min -21
_diffrn_reflns_number 15772
_diffrn_reflns_theta_full 27.06
_diffrn_reflns_theta_max 27.06
_diffrn_reflns_theta_min 1.73
_exptl_absorpt_coefficient_mu 6.369
_exptl_absorpt_correction_type none
_exptl_crystal_colour red
_exptl_crystal_density_diffrn 2.122
_exptl_crystal_density_method 'not measured'
_exptl_crystal_description block
_exptl_crystal_F_000 3392
_exptl_crystal_size_max 0.42
_exptl_crystal_size_mid 0.36
_exptl_crystal_size_min 0.33
_refine_diff_density_max 2.096
_refine_diff_density_min -2.230
_refine_diff_density_rms 0.167
_refine_ls_extinction_method none
_refine_ls_goodness_of_fit_ref 1.019
_refine_ls_hydrogen_treatment constr
_refine_ls_matrix_type full
_refine_ls_number_parameters 613
_refine_ls_number_reflns 11017
_refine_ls_number_restraints 0
_refine_ls_restrained_S_all 1.019
_refine_ls_R_factor_all 0.0552
_refine_ls_R_factor_gt 0.0435
_refine_ls_shift/su_max 0.001
_refine_ls_shift/su_mean 0.000
_refine_ls_structure_factor_coef Fsqd
_refine_ls_weighting_details 'calc w=1/[\s^2^(Fo^2^)+(0.0747P)^2^+9.6747P] where P=(Fo^2^+2Fc^2^)/3'
_refine_ls_weighting_scheme calc
_refine_ls_wR_factor_gt 0.1116
_refine_ls_wR_factor_ref 0.1162
_reflns_number_gt 9143
_reflns_number_total 11017
_reflns_threshold_expression >2sigma(I)
_cod_data_source_file ic0610839sup3.cif
_cod_data_source_block '[(WSe4)Ag3(dppa)2I].dmf'
_cod_depositor_comments
;
The following automatic conversions were performed:

'_symmetry_cell_setting' value 'Monoclinic' changed to 'monoclinic'
according to /home/saulius/struct/CIF-dictionaries/cif_core.dic
dictionary named 'cif_core.dic' version 2.4.2 from 2011-04-26.

Automatic conversion script
Id: cif_fix_values 1891 2012-01-12 08:04:46Z andrius 
;
_cod_original_cell_volume 5614.6(19)
_cod_original_sg_symbol_H-M P2(1)/c
_cod_database_code 4332918

loop_
_symmetry_equiv_pos_as_xyz
'x, y, z'
'-x, y+1/2, -z+1/2'
'-x, -y, -z'
'x, -y-1/2, z-1/2'

loop_
_atom_site_label
_atom_site_type_symbol
_atom_site_fract_x
_atom_site_fract_y
_atom_site_fract_z
_atom_site_U_iso_or_equiv
_atom_site_adp_type
_atom_site_occupancy
_atom_site_symmetry_multiplicity
_atom_site_calc_flag
_atom_site_refinement_flags
W1 W 0.325696(13) 0.712258(18) 0.580367(13) 0.02712(8) Uani 1 1 d .
Ag1 Ag 0.28842(3) 0.74610(3) 0.70609(3) 0.03510(12) Uani 1 1 d .
Ag2 Ag 0.21455(3) 0.56559(3) 0.60488(3) 0.03320(12) Uani 1 1 d .
Ag3 Ag 0.25342(2) 0.54463(3) 0.74677(2) 0.02702(11) Uani 1 1 d .
I1 I 0.12612(2) 0.64740(3) 0.69181(2) 0.03731(12) Uani 1 1 d .
Se1 Se 0.42663(4) 0.71613(7) 0.53363(4) 0.0478(2) Uani 1 1 d .
Se2 Se 0.30331(5) 0.86327(5) 0.61680(4) 0.0459(2) Uani 1 1 d .
Se3 Se 0.22751(4) 0.66523(6) 0.50557(4) 0.03787(17) Uani 1 1 d .
Se4 Se 0.35319(3) 0.59809(4) 0.66260(3) 0.02660(13) Uani 1 1 d .
P1 P 0.28815(9) 0.80593(11) 0.80924(8) 0.0269(3) Uani 1 1 d .
P2 P 0.30225(10) 0.60474(11) 0.85167(9) 0.0306(3) Uani 1 1 d .
P3 P 0.19699(8) 0.39649(11) 0.58981(8) 0.0249(3) Uani 1 1 d .
P4 P 0.23941(8) 0.37231(11) 0.72782(8) 0.0238(3) Uani 1 1 d .
N1 N 0.2838(3) 0.7208(4) 0.8639(3) 0.0300(11) Uani 1 1 d .
H1A H 0.2718 0.7370 0.8991 0.036 Uiso 1 1 calc R
N2 N 0.2118(3) 0.3315(4) 0.6551(3) 0.0285(11) Uani 1 1 d .
H2A H 0.2047 0.2713 0.6511 0.034 Uiso 1 1 calc R
N3 N 0.0656(5) 0.0362(6) 0.6528(5) 0.066(2) Uani 1 1 d .
O1 O 0.1657(4) 0.1313(4) 0.6511(3) 0.0565(16) Uani 1 1 d .
C1 C 0.3688(3) 0.8750(4) 0.8395(3) 0.0298(13) Uani 1 1 d .
C2 C 0.4292(4) 0.8726(5) 0.8076(4) 0.0395(17) Uani 1 1 d .
H2B H 0.4267 0.8401 0.7701 0.047 Uiso 1 1 calc R
C3 C 0.4926(4) 0.9193(6) 0.8329(5) 0.047(2) Uani 1 1 d .
H3A H 0.5328 0.9175 0.8120 0.056 Uiso 1 1 calc R
C4 C 0.4975(4) 0.9680(5) 0.8878(4) 0.0394(16) Uani 1 1 d .
H4A H 0.5406 0.9984 0.9043 0.047 Uiso 1 1 calc R
C5 C 0.4372(4) 0.9716(5) 0.9186(4) 0.0381(16) Uani 1 1 d .
H5A H 0.4397 1.0058 0.9555 0.046 Uiso 1 1 calc R
C6 C 0.3738(4) 0.9246(5) 0.8950(4) 0.0325(14) Uani 1 1 d .
H6A H 0.3341 0.9262 0.9164 0.039 Uiso 1 1 calc R
C7 C 0.2124(3) 0.8848(4) 0.8178(3) 0.0300(13) Uani 1 1 d .
C8 C 0.2167(4) 0.9810(5) 0.8049(4) 0.0394(16) Uani 1 1 d .
H8A H 0.2594 1.0058 0.7939 0.047 Uiso 1 1 calc R
C9 C 0.1579(4) 1.0399(6) 0.8081(5) 0.048(2) Uani 1 1 d .
H9A H 0.1613 1.1042 0.7990 0.057 Uiso 1 1 calc R
C10 C 0.0948(4) 1.0048(6) 0.8245(5) 0.049(2) Uani 1 1 d .
H10A H 0.0555 1.0450 0.8269 0.058 Uiso 1 1 calc R
C11 C 0.0898(4) 0.9083(6) 0.8377(5) 0.048(2) Uani 1 1 d .
H11A H 0.0469 0.8841 0.8487 0.057 Uiso 1 1 calc R
C12 C 0.1484(4) 0.8484(5) 0.8345(4) 0.0396(16) Uani 1 1 d .
H12A H 0.1450 0.7842 0.8434 0.048 Uiso 1 1 calc R
C13 C 0.4018(4) 0.5902(5) 0.8748(4) 0.0396(16) Uani 1 1 d .
C14 C 0.4444(5) 0.5798(7) 0.8287(5) 0.054(2) Uani 1 1 d .
H14A H 0.4230 0.5806 0.7871 0.065 Uiso 1 1 calc R
C15 C 0.5202(5) 0.5678(9) 0.8445(6) 0.073(3) Uani 1 1 d .
H15A H 0.5487 0.5595 0.8133 0.088 Uiso 1 1 calc R
C16 C 0.5521(5) 0.5685(8) 0.9052(6) 0.065(3) Uani 1 1 d .
H16A H 0.6019 0.5571 0.9153 0.078 Uiso 1 1 calc R
C17 C 0.5121(5) 0.5856(7) 0.9509(5) 0.061(2) Uani 1 1 d .
H17A H 0.5351 0.5914 0.9918 0.074 Uiso 1 1 calc R
C18 C 0.4358(5) 0.5949(6) 0.9369(5) 0.050(2) Uani 1 1 d .
H18A H 0.4082 0.6040 0.9687 0.060 Uiso 1 1 calc R
C19 C 0.2628(5) 0.5506(5) 0.9150(4) 0.0391(16) Uani 1 1 d .
C20 C 0.2040(5) 0.5883(6) 0.9347(4) 0.0451(18) Uani 1 1 d .
H20A H 0.1835 0.6437 0.9164 0.054 Uiso 1 1 calc R
C21 C 0.1728(6) 0.5447(7) 0.9832(5) 0.061(3) Uani 1 1 d .
H21A H 0.1333 0.5727 0.9978 0.073 Uiso 1 1 calc R
C22 C 0.2006(6) 0.4627(7) 1.0079(5) 0.058(2) Uani 1 1 d .
H22A H 0.1798 0.4334 1.0393 0.070 Uiso 1 1 calc R
C23 C 0.2610(6) 0.4208(6) 0.9866(5) 0.056(2) Uani 1 1 d .
H23A H 0.2796 0.3635 1.0035 0.067 Uiso 1 1 calc R
C24 C 0.2933(5) 0.4649(5) 0.9402(5) 0.0445(18) Uani 1 1 d .
H24A H 0.3339 0.4384 0.9264 0.053 Uiso 1 1 calc R
C25 C 0.1093(3) 0.3521(4) 0.5506(3) 0.0263(12) Uani 1 1 d .
C26 C 0.0471(4) 0.4061(6) 0.5499(4) 0.0463(19) Uani 1 1 d .
H26A H 0.0507 0.4668 0.5670 0.056 Uiso 1 1 calc R
C27 C -0.0214(4) 0.3704(7) 0.5238(5) 0.052(2) Uani 1 1 d .
H27A H -0.0632 0.4066 0.5244 0.063 Uiso 1 1 calc R
C28 C -0.0263(4) 0.2817(6) 0.4974(5) 0.0464(19) Uani 1 1 d .
H28A H -0.0711 0.2597 0.4775 0.056 Uiso 1 1 calc R
C29 C 0.0338(4) 0.2258(6) 0.5001(4) 0.0460(19) Uani 1 1 d .
H29A H 0.0293 0.1644 0.4844 0.055 Uiso 1 1 calc R
C30 C 0.1023(4) 0.2603(5) 0.5266(4) 0.0433(17) Uani 1 1 d .
H30A H 0.1433 0.2218 0.5283 0.052 Uiso 1 1 calc R
C31 C 0.2623(3) 0.3532(5) 0.5417(3) 0.0305(13) Uani 1 1 d .
C32 C 0.2496(4) 0.3712(5) 0.4775(4) 0.0376(15) Uani 1 1 d .
H32A H 0.2063 0.3996 0.4595 0.045 Uiso 1 1 calc R
C33 C 0.3015(4) 0.3466(6) 0.4410(4) 0.0430(17) Uani 1 1 d .
H33A H 0.2922 0.3562 0.3982 0.052 Uiso 1 1 calc R
C34 C 0.3666(5) 0.3081(6) 0.4677(5) 0.049(2) Uani 1 1 d .
H34A H 0.4009 0.2904 0.4428 0.058 Uiso 1 1 calc R
C35 C 0.3818(4) 0.2954(6) 0.5323(5) 0.048(2) Uani 1 1 d .
H35A H 0.4271 0.2722 0.5504 0.057 Uiso 1 1 calc R
C36 C 0.3290(4) 0.3175(6) 0.5693(4) 0.0409(16) Uani 1 1 d .
H36A H 0.3386 0.3083 0.6121 0.049 Uiso 1 1 calc R
C37 C 0.3189(3) 0.3003(5) 0.7583(4) 0.0307(14) Uani 1 1 d .
C38 C 0.3185(4) 0.2020(5) 0.7557(5) 0.0420(18) Uani 1 1 d .
H38A H 0.2769 0.1699 0.7372 0.050 Uiso 1 1 calc R
C39 C 0.3803(4) 0.1515(6) 0.7806(5) 0.048(2) Uani 1 1 d .
H39A H 0.3801 0.0856 0.7778 0.058 Uiso 1 1 calc R
C40 C 0.4421(4) 0.1973(6) 0.8096(5) 0.052(2) Uani 1 1 d .
H40A H 0.4830 0.1623 0.8263 0.062 Uiso 1 1 calc R
C41 C 0.4429(4) 0.2949(6) 0.8138(5) 0.051(2) Uani 1 1 d .
H41A H 0.4843 0.3262 0.8334 0.061 Uiso 1 1 calc R
C42 C 0.3813(4) 0.3464(5) 0.7885(4) 0.0391(16) Uani 1 1 d .
H42A H 0.3816 0.4123 0.7917 0.047 Uiso 1 1 calc R
C43 C 0.1696(3) 0.3277(4) 0.7711(3) 0.0263(12) Uani 1 1 d .
C44 C 0.0977(4) 0.3191(6) 0.7425(4) 0.0377(16) Uani 1 1 d .
H44A H 0.0851 0.3330 0.7005 0.045 Uiso 1 1 calc R
C45 C 0.0450(4) 0.2897(6) 0.7770(4) 0.0424(17) Uani 1 1 d .
H45A H -0.0030 0.2830 0.7574 0.051 Uiso 1 1 calc R
C46 C 0.0616(4) 0.2704(5) 0.8389(4) 0.0360(15) Uani 1 1 d .
H46A H 0.0258 0.2493 0.8612 0.043 Uiso 1 1 calc R
C47 C 0.1336(4) 0.2829(6) 0.8684(4) 0.0413(17) Uani 1 1 d .
H47A H 0.1456 0.2729 0.9110 0.050 Uiso 1 1 calc R
C48 C 0.1870(4) 0.3101(5) 0.8339(4) 0.0365(15) Uani 1 1 d .
H48A H 0.2350 0.3167 0.8534 0.044 Uiso 1 1 calc R
C49 C 0.0991(6) 0.1208(7) 0.6515(6) 0.063(3) Uani 1 1 d .
H49A H 0.0706 0.1752 0.6508 0.076 Uiso 1 1 calc R
C50 C 0.1040(6) -0.0536(8) 0.6515(6) 0.064(3) Uani 1 1 d .
H50A H 0.1538 -0.0417 0.6470 0.095 Uiso 1 1 calc R
H50B H 0.0810 -0.0910 0.6171 0.095 Uiso 1 1 calc R
H50C H 0.1023 -0.0873 0.6896 0.095 Uiso 1 1 calc R
C51 C -0.0121(7) 0.0294(10) 0.6589(9) 0.101(5) Uani 1 1 d .
H51A H -0.0326 0.0920 0.6586 0.151 Uiso 1 1 calc R
H51B H -0.0169 -0.0016 0.6973 0.151 Uiso 1 1 calc R
H51C H -0.0373 -0.0066 0.6248 0.151 Uiso 1 1 calc R

loop_
_atom_site_aniso_label
_atom_site_aniso_U_11
_atom_site_aniso_U_22
_atom_site_aniso_U_33
_atom_site_aniso_U_23
_atom_site_aniso_U_13
_atom_site_aniso_U_12
W1 0.02448(12) 0.03326(14) 0.02400(14) 0.00456(10) 0.00489(9) -0.00201(9)
Ag1 0.0518(3) 0.0288(2) 0.0259(3) -0.0015(2) 0.0098(2) 0.0012(2)
Ag2 0.0391(3) 0.0294(2) 0.0290(3) 0.0036(2) -0.0015(2) -0.00731(19)
Ag3 0.0301(2) 0.0259(2) 0.0245(3) 0.00010(18) 0.00254(18) -0.00077(16)
I1 0.0279(2) 0.0433(2) 0.0406(3) -0.0019(2) 0.00517(18) 0.00888(16)
Se1 0.0338(3) 0.0724(5) 0.0402(5) 0.0037(4) 0.0146(3) -0.0105(3)
Se2 0.0653(5) 0.0275(3) 0.0471(5) 0.0077(3) 0.0153(4) 0.0016(3)
Se3 0.0299(3) 0.0552(4) 0.0267(4) 0.0116(3) -0.0016(3) -0.0065(3)
Se4 0.0233(3) 0.0310(3) 0.0254(3) 0.0033(2) 0.0034(2) 0.0038(2)
P1 0.0326(8) 0.0218(7) 0.0267(9) -0.0018(6) 0.0059(6) -0.0005(6)
P2 0.0426(9) 0.0250(7) 0.0238(9) -0.0002(6) 0.0037(7) 0.0002(6)
P3 0.0260(7) 0.0270(7) 0.0214(8) 0.0006(6) 0.0029(6) 0.0000(5)
P4 0.0237(7) 0.0245(7) 0.0227(8) 0.0015(6) 0.0018(6) 0.0003(5)
N1 0.039(3) 0.027(2) 0.025(3) -0.003(2) 0.008(2) -0.001(2)
N2 0.036(3) 0.024(2) 0.024(3) 0.000(2) 0.001(2) -0.003(2)
N3 0.081(6) 0.058(5) 0.058(6) 0.004(4) 0.002(5) -0.026(4)
O1 0.067(4) 0.048(3) 0.056(4) 0.000(3) 0.013(3) -0.012(3)
C1 0.032(3) 0.027(3) 0.031(4) 0.000(3) 0.006(3) 0.001(2)
C2 0.039(4) 0.042(4) 0.042(5) -0.009(3) 0.020(3) -0.003(3)
C3 0.037(4) 0.053(4) 0.055(6) 0.001(4) 0.021(4) -0.006(3)
C4 0.036(3) 0.040(4) 0.041(5) 0.004(3) 0.002(3) -0.009(3)
C5 0.036(3) 0.033(3) 0.045(5) -0.001(3) 0.003(3) -0.003(3)
C6 0.030(3) 0.040(3) 0.029(4) 0.000(3) 0.008(3) 0.000(3)
C7 0.034(3) 0.030(3) 0.027(4) -0.010(3) 0.005(3) 0.001(2)
C8 0.038(3) 0.034(3) 0.045(5) 0.003(3) 0.003(3) 0.005(3)
C9 0.046(4) 0.037(4) 0.059(6) -0.006(4) 0.006(4) 0.009(3)
C10 0.039(4) 0.052(4) 0.052(6) -0.012(4) -0.002(4) 0.009(3)
C11 0.029(3) 0.060(5) 0.055(6) -0.010(4) 0.008(3) 0.003(3)
C12 0.030(3) 0.043(4) 0.045(5) 0.001(3) 0.003(3) -0.002(3)
C13 0.047(4) 0.039(4) 0.029(4) -0.003(3) -0.008(3) 0.008(3)
C14 0.041(4) 0.070(6) 0.049(6) 0.000(4) 0.001(4) -0.003(4)
C15 0.043(5) 0.108(9) 0.065(8) -0.003(6) -0.002(5) -0.007(5)
C16 0.040(4) 0.076(6) 0.075(8) 0.006(6) 0.000(5) 0.000(4)
C17 0.055(5) 0.074(6) 0.049(6) 0.006(5) -0.014(4) -0.008(4)
C18 0.048(4) 0.057(5) 0.042(5) -0.007(4) -0.001(4) -0.004(4)
C19 0.063(5) 0.032(3) 0.022(4) -0.001(3) 0.004(3) -0.010(3)
C20 0.058(5) 0.040(4) 0.040(5) 0.005(3) 0.014(4) -0.004(3)
C21 0.077(6) 0.052(5) 0.061(7) -0.005(4) 0.031(6) -0.009(4)
C22 0.087(7) 0.055(5) 0.037(5) 0.001(4) 0.023(5) -0.019(5)
C23 0.075(6) 0.044(4) 0.047(6) 0.012(4) 0.003(5) -0.007(4)
C24 0.047(4) 0.032(3) 0.052(5) 0.005(3) 0.003(4) -0.002(3)
C25 0.025(3) 0.032(3) 0.022(3) -0.004(2) 0.003(2) -0.002(2)
C26 0.040(4) 0.048(4) 0.050(5) -0.006(4) 0.000(3) -0.002(3)
C27 0.033(4) 0.063(5) 0.059(6) -0.007(4) -0.001(4) 0.001(3)
C28 0.029(3) 0.057(5) 0.052(5) -0.012(4) 0.001(3) -0.009(3)
C29 0.042(4) 0.048(4) 0.047(5) -0.012(4) 0.001(3) -0.010(3)
C30 0.046(4) 0.037(4) 0.045(5) -0.003(3) 0.001(3) -0.006(3)
C31 0.030(3) 0.035(3) 0.026(4) -0.001(3) 0.006(3) -0.003(2)
C32 0.040(3) 0.041(4) 0.031(4) 0.000(3) 0.003(3) -0.003(3)
C33 0.049(4) 0.055(4) 0.028(4) -0.001(3) 0.015(3) -0.009(3)
C34 0.045(4) 0.057(5) 0.049(5) -0.007(4) 0.022(4) -0.004(3)
C35 0.038(4) 0.052(5) 0.055(6) -0.005(4) 0.016(4) 0.009(3)
C36 0.041(4) 0.048(4) 0.034(4) 0.001(3) 0.007(3) 0.001(3)
C37 0.025(3) 0.033(3) 0.035(4) 0.007(3) 0.008(3) 0.002(2)
C38 0.028(3) 0.033(3) 0.064(6) 0.007(3) 0.005(3) -0.003(3)
C39 0.042(4) 0.039(4) 0.065(6) 0.013(4) 0.014(4) 0.011(3)
C40 0.028(3) 0.058(5) 0.069(7) 0.018(4) 0.005(4) 0.013(3)
C41 0.028(3) 0.056(5) 0.064(6) 0.009(4) -0.007(4) -0.003(3)
C42 0.031(3) 0.041(4) 0.042(5) 0.002(3) -0.004(3) 0.001(3)
C43 0.024(3) 0.026(3) 0.028(3) 0.001(2) 0.000(2) -0.004(2)
C44 0.029(3) 0.052(4) 0.031(4) 0.007(3) 0.003(3) -0.003(3)
C45 0.029(3) 0.058(5) 0.039(5) 0.004(4) 0.001(3) -0.007(3)
C46 0.035(3) 0.040(3) 0.035(4) 0.006(3) 0.011(3) 0.000(3)
C47 0.044(4) 0.056(4) 0.026(4) 0.004(3) 0.011(3) -0.006(3)
C48 0.033(3) 0.044(4) 0.032(4) 0.006(3) 0.003(3) -0.007(3)
C49 0.075(6) 0.050(5) 0.062(7) -0.005(5) 0.003(5) -0.002(4)
C50 0.070(6) 0.070(6) 0.053(6) -0.007(5) 0.015(5) -0.002(5)
C51 0.075(8) 0.087(9) 0.141(16) 0.016(9) 0.018(9) 0.003(7)

loop_
_atom_type_symbol
_atom_type_description
_atom_type_scat_dispersion_real
_atom_type_scat_dispersion_imag
_atom_type_scat_source
C C 0.0033 0.0016 'International Tables Vol C Tables 4.2.6.8 and 6.1.1.4'
H H 0.0000 0.0000 'International Tables Vol C Tables 4.2.6.8 and 6.1.1.4'
N N 0.0061 0.0033 'International Tables Vol C Tables 4.2.6.8 and 6.1.1.4'
O O 0.0106 0.0060 'International Tables Vol C Tables 4.2.6.8 and 6.1.1.4'
P P 0.1023 0.0942 'International Tables Vol C Tables 4.2.6.8 and 6.1.1.4'
Se Se -0.0929 2.2259 'International Tables Vol C Tables 4.2.6.8 and 6.1.1.4'
Ag Ag -0.8971 1.1015 'International Tables Vol C Tables 4.2.6.8 and 6.1.1.4'
I I -0.4742 1.8119 'International Tables Vol C Tables 4.2.6.8 and 6.1.1.4'
W W -0.8490 6.8722 'International Tables Vol C Tables 4.2.6.8 and 6.1.1.4'

loop_
_geom_angle_atom_site_label_1
_geom_angle_atom_site_label_2
_geom_angle_atom_site_label_3
_geom_angle
Se1 W1 Se2 109.50(3)
Se1 W1 Se3 107.65(4)
Se2 W1 Se3 109.51(3)
Se1 W1 Se4 104.77(3)
Se2 W1 Se4 112.72(3)
Se3 W1 Se4 112.44(3)
Se1 W1 Ag1 137.52(3)
Se2 W1 Ag1 57.28(2)
Se3 W1 Ag1 114.83(3)
Se4 W1 Ag1 58.16(2)
Se1 W1 Ag2 136.82(3)
Se2 W1 Ag2 113.67(3)
Se3 W1 Ag2 56.71(2)
Se4 W1 Ag2 58.93(3)
Ag1 W1 Ag2 71.61(2)
P1 Ag1 Se2 119.54(5)
P1 Ag1 Se4 132.55(5)
Se2 Ag1 Se4 97.25(3)
P1 Ag1 W1 162.83(4)
Se2 Ag1 W1 49.01(2)
Se4 Ag1 W1 50.28(2)
P1 Ag1 Ag3 91.36(4)
Se2 Ag1 Ag3 148.70(3)
Se4 Ag1 Ag3 60.29(2)
W1 Ag1 Ag3 101.97(2)
P3 Ag2 Se3 116.31(5)
P3 Ag2 Se4 109.03(4)
Se3 Ag2 Se4 95.19(3)
P3 Ag2 I1 113.46(4)
Se3 Ag2 I1 117.04(3)
Se4 Ag2 I1 102.69(3)
P3 Ag2 W1 136.88(4)
Se3 Ag2 W1 48.45(3)
Se4 Ag2 W1 49.057(18)
I1 Ag2 W1 108.11(3)
P3 Ag2 Ag3 92.73(4)
Se3 Ag2 Ag3 147.45(3)
Se4 Ag2 Ag3 59.58(3)
I1 Ag2 Ag3 57.09(2)
W1 Ag2 Ag3 100.46(3)
P4 Ag3 P2 120.34(6)
P4 Ag3 I1 111.54(4)
P2 Ag3 I1 111.93(5)
P4 Ag3 Se4 102.18(4)
P2 Ag3 Se4 108.40(5)
I1 Ag3 Se4 99.82(3)
P4 Ag3 Ag1 151.82(5)
P2 Ag3 Ag1 83.46(4)
I1 Ag3 Ag1 67.11(2)
Se4 Ag3 Ag1 52.673(17)
P4 Ag3 Ag2 85.65(4)
P2 Ag3 Ag2 152.92(4)
I1 Ag3 Ag2 58.81(3)
Se4 Ag3 Ag2 54.15(3)
Ag1 Ag3 Ag2 69.468(19)
Ag3 I1 Ag2 64.10(2)
W1 Se2 Ag1 73.71(3)
W1 Se3 Ag2 74.85(3)
W1 Se4 Ag1 71.56(3)
W1 Se4 Ag2 72.02(3)
Ag1 Se4 Ag2 81.30(3)
W1 Se4 Ag3 124.19(3)
Ag1 Se4 Ag3 67.04(2)
Ag2 Se4 Ag3 66.27(3)
N1 P1 C1 104.4(3)
N1 P1 C7 103.8(3)
C1 P1 C7 103.9(3)
N1 P1 Ag1 114.5(2)
C1 P1 Ag1 114.0(2)
C7 P1 Ag1 115.0(2)
N1 P2 C19 99.8(3)
N1 P2 C13 106.3(3)
C19 P2 C13 104.4(4)
N1 P2 Ag3 114.8(2)
C19 P2 Ag3 115.0(2)
C13 P2 Ag3 115.0(3)
N2 P3 C31 105.5(3)
N2 P3 C25 103.2(3)
C31 P3 C25 103.9(3)
N2 P3 Ag2 114.9(2)
C31 P3 Ag2 108.6(2)
C25 P3 Ag2 119.4(2)
N2 P4 C43 103.2(3)
N2 P4 C37 105.2(3)
C43 P4 C37 102.6(3)
N2 P4 Ag3 120.04(19)
C43 P4 Ag3 108.5(2)
C37 P4 Ag3 115.2(2)
P2 N1 P1 122.5(4)
P3 N2 P4 126.5(3)
C49 N3 C50 122.7(10)
C49 N3 C51 121.4(10)
C50 N3 C51 115.8(9)
C6 C1 C2 119.4(6)
C6 C1 P1 121.7(5)
C2 C1 P1 118.8(6)
C3 C2 C1 119.1(7)
C4 C3 C2 121.4(7)
C3 C4 C5 119.3(7)
C6 C5 C4 120.4(8)
C5 C6 C1 120.4(6)
C8 C7 C12 119.3(6)
C8 C7 P1 120.3(5)
C12 C7 P1 120.3(5)
C9 C8 C7 120.4(7)
C10 C9 C8 120.7(8)
C9 C10 C11 119.5(7)
C12 C11 C10 120.3(7)
C11 C12 C7 119.8(7)
C14 C13 C18 118.9(8)
C14 C13 P2 118.3(6)
C18 C13 P2 122.7(6)
C13 C14 C15 119.9(10)
C16 C15 C14 120.4(11)
C17 C16 C15 120.5(9)
C16 C17 C18 120.5(10)
C13 C18 C17 119.5(9)
C20 C19 C24 120.9(7)
C20 C19 P2 121.1(6)
C24 C19 P2 117.9(6)
C19 C20 C21 120.7(8)
C22 C21 C20 119.7(9)
C21 C22 C23 120.3(8)
C24 C23 C22 120.3(8)
C23 C24 C19 118.1(8)
C26 C25 C30 118.5(7)
C26 C25 P3 120.0(5)
C30 C25 P3 121.1(5)
C25 C26 C27 120.7(8)
C28 C27 C26 119.5(8)
C29 C28 C27 120.6(7)
C28 C29 C30 120.3(8)
C25 C30 C29 120.2(7)
C36 C31 C32 119.9(7)
C36 C31 P3 120.1(6)
C32 C31 P3 119.1(5)
C33 C32 C31 120.1(7)
C34 C33 C32 120.2(8)
C33 C34 C35 120.3(7)
C36 C35 C34 120.0(8)
C31 C36 C35 119.4(8)
C38 C37 C42 118.8(6)
C38 C37 P4 122.7(5)
C42 C37 P4 118.4(5)
C37 C38 C39 119.8(7)
C40 C39 C38 121.2(7)
C41 C40 C39 119.7(7)
C40 C41 C42 119.5(7)
C41 C42 C37 120.9(7)
C48 C43 C44 119.4(6)
C48 C43 P4 119.8(5)
C44 C43 P4 120.5(5)
C45 C44 C43 119.6(7)
C46 C45 C44 121.6(7)
C45 C46 C47 118.9(7)
C48 C47 C46 119.8(8)
C43 C48 C47 120.6(7)
O1 C49 N3 124.5(10)

loop_
_geom_bond_atom_site_label_1
_geom_bond_atom_site_label_2
_geom_bond_distance
W1 Se1 2.2646(9)
W1 Se2 2.3284(9)
W1 Se3 2.3438(11)
W1 Se4 2.4007(8)
W1 Ag1 2.9609(9)
W1 Ag2 3.0229(7)
Ag1 P1 2.3976(19)
Ag1 Se2 2.5953(10)
Ag1 Se4 2.6515(9)
Ag1 Ag3 3.0702(9)
Ag2 P3 2.4182(17)
Ag2 Se3 2.6178(10)
Ag2 Se4 2.7221(11)
Ag2 I1 2.9237(10)
Ag2 Ag3 3.0745(10)
Ag3 P4 2.4677(16)
Ag3 P2 2.472(2)
Ag3 I1 2.8695(9)
Ag3 Se4 2.8961(10)
P1 N1 1.699(6)
P1 C1 1.821(7)
P1 C7 1.823(6)
P2 N1 1.698(5)
P2 C19 1.824(8)
P2 C13 1.850(8)
P3 N2 1.677(6)
P3 C31 1.823(7)
P3 C25 1.827(6)
P4 N2 1.687(6)
P4 C43 1.825(6)
P4 C37 1.828(7)
N3 C49 1.346(12)
N3 C50 1.452(14)
N3 C51 1.470(16)
O1 C49 1.246(12)
C1 C6 1.385(10)
C1 C2 1.407(9)
C2 C3 1.385(11)
C3 C4 1.368(13)
C4 C5 1.391(11)
C5 C6 1.379(10)
C7 C8 1.388(10)
C7 C12 1.392(9)
C8 C9 1.381(10)
C9 C10 1.369(12)
C10 C11 1.394(13)
C11 C12 1.387(10)
C13 C14 1.378(13)
C13 C18 1.402(12)
C14 C15 1.405(13)
C15 C16 1.363(17)
C16 C17 1.349(16)
C17 C18 1.408(13)
C19 C20 1.340(11)
C19 C24 1.409(11)
C20 C21 1.419(12)
C21 C22 1.342(15)
C22 C23 1.407(14)
C23 C24 1.395(13)
C25 C26 1.379(10)
C25 C30 1.392(10)
C26 C27 1.403(11)
C27 C28 1.371(12)
C28 C29 1.357(12)
C29 C30 1.400(11)
C31 C36 1.386(10)
C31 C32 1.402(10)
C32 C33 1.383(10)
C33 C34 1.369(13)
C34 C35 1.401(14)
C35 C36 1.396(11)
C37 C38 1.385(9)
C37 C42 1.400(10)
C38 C39 1.386(11)
C39 C40 1.381(13)
C40 C41 1.377(12)
C41 C42 1.395(10)
C43 C48 1.378(10)
C43 C44 1.387(9)
C44 C45 1.385(10)
C45 C46 1.362(12)
C46 C47 1.401(11)
C47 C48 1.384(10)
